data_7113730
loop_
_publ_author_name
'Lebold, Terry P.'
'Stringle, Donald L. B.'
'Workentin, Mark S.'
'Corrigan, John F.'

_publ_section_title
;
 Functionalizing the surface of II--VI clusters: redox active centres on
 the adamantoid complex [Cd~4~Cl~4~{\m-(SeC~5~H~4~)Fe(C~5~H~5~)}~6~]^2-^
;
_journal_coden_ASTM CHCOFS
_journal_issue 12
_journal_name_full
;
 Chemical Communications (Cambridge, United Kingdom)
;
_journal_page_first 1398
_journal_page_last 1399
_journal_paper_doi 10.1039/b302829a
_journal_year 2003
_chemical_formula_sum 'C13 H18 Fe Se Si'
_chemical_formula_weight 337.17
_space_group_IT_number 62
_symmetry_cell_setting orthorhombic
_symmetry_space_group_name_Hall '-P 2ac 2n'
_symmetry_space_group_name_H-M 'P n m a'
_atom_sites_solution_hydrogens geom
_atom_sites_solution_primary direct
_atom_sites_solution_secondary difmap
_audit_creation_method SHELXL-97
_cell_angle_alpha 90.00
_cell_angle_beta 90.00
_cell_angle_gamma 90.00
_cell_formula_units_Z 4
_cell_length_a 13.6164(6)
_cell_length_b 9.9392(4)
_cell_length_c 10.3578(4)
_cell_measurement_reflns_used 14129
_cell_measurement_temperature 200(2)
_cell_measurement_theta_max 27.60
_cell_measurement_theta_min 2.84
_cell_volume 1401.78(10)
_computing_cell_refinement DenzoSMN
_computing_data_collection 'Nonius Collect'
_computing_data_reduction DenzoSMN
_computing_structure_refinement 'SHELXL-97 (Sheldrick, 1997)'
_computing_structure_solution 'SHELXS-97 (Sheldrick, 1990)'
_diffrn_ambient_temperature 293(2)
_diffrn_measured_fraction_theta_full 0.993
_diffrn_measured_fraction_theta_max 0.993
_diffrn_measurement_device_type 'Nonius KappaCCD'
_diffrn_measurement_method 'Phi frames plus omeaga to complete'
_diffrn_radiation_monochromator graphite
_diffrn_radiation_source 'fine-focus sealed tube'
_diffrn_radiation_type MoK\a
_diffrn_radiation_wavelength 0.71073
_diffrn_reflns_av_R_equivalents 0.0421
_diffrn_reflns_av_sigmaI/netI 0.0529
_diffrn_reflns_limit_h_max 17
_diffrn_reflns_limit_h_min -17
_diffrn_reflns_limit_k_max 12
_diffrn_reflns_limit_k_min -12
_diffrn_reflns_limit_l_max 13
_diffrn_reflns_limit_l_min -13
_diffrn_reflns_number 3068
_diffrn_reflns_theta_full 27.60
_diffrn_reflns_theta_max 27.60
_diffrn_reflns_theta_min 2.84
_exptl_absorpt_coefficient_mu 3.730
_exptl_absorpt_correction_type Scalepack
_exptl_crystal_colour orange
_exptl_crystal_density_diffrn 1.598
_exptl_crystal_density_method 'not measured'
_exptl_crystal_description plate
_exptl_crystal_F_000 680
_exptl_crystal_size_max 0.28
_exptl_crystal_size_mid 0.20
_exptl_crystal_size_min 0.05
_refine_diff_density_max 0.488
_refine_diff_density_min -0.510
_refine_diff_density_rms 0.091
_refine_ls_extinction_method none
_refine_ls_goodness_of_fit_ref 0.972
_refine_ls_hydrogen_treatment mixed
_refine_ls_matrix_type full
_refine_ls_number_parameters 120
_refine_ls_number_reflns 1707
_refine_ls_number_restraints 0
_refine_ls_restrained_S_all 0.972
_refine_ls_R_factor_all 0.0676
_refine_ls_R_factor_gt 0.0347
_refine_ls_shift/su_max 0.001
_refine_ls_shift/su_mean 0.000
_refine_ls_structure_factor_coef Fsqd
_refine_ls_weighting_details 'calc w=1/[\s^2^(Fo^2^)+(0.0373P)^2^+0.0000P] where P=(Fo^2^+2Fc^2^)/3'
_refine_ls_weighting_scheme calc
_refine_ls_wR_factor_gt 0.0663
_refine_ls_wR_factor_ref 0.0755
_reflns_number_gt 1181
_reflns_number_total 1707
_reflns_threshold_expression >2sigma(I)
_cod_duplicate_entry 7103709
_cod_data_source_file b302829a.txt
_cod_data_source_block Compound_1
_cod_depositor_comments
;
The following automatic conversions were performed:

'_symmetry_cell_setting' value 'Orthorhombic' changed to
'orthorhombic' according to
/usr/data/users/saulius/automatic-downloads/retrospective/RSC/lib/dictionaries/cif_core.dic
dictionary named 'cif_core.dic' version 2.4.2 from 2011-04-26.

Automatic conversion script
Id: cif_fix_values 2281 2013-09-26 08:29:07Z andrius 
;
_cod_original_sg_symbol_H-M Pnma
_cod_database_code 7113730

loop_
_symmetry_equiv_pos_as_xyz
'x, y, z'
'-x+1/2, -y, z+1/2'
'-x, y+1/2, -z'
'x+1/2, -y+1/2, -z+1/2'
'-x, -y, -z'
'x-1/2, y, -z-1/2'
'x, -y-1/2, z'
'-x-1/2, y-1/2, z-1/2'

loop_
_atom_site_label
_atom_site_type_symbol
_atom_site_fract_x
_atom_site_fract_y
_atom_site_fract_z
_atom_site_U_iso_or_equiv
_atom_site_adp_type
_atom_site_occupancy
_atom_site_symmetry_multiplicity
_atom_site_calc_flag
_atom_site_refinement_flags
Se1 Se 0.46719(3) 0.2500 -0.02498(4) 0.03762(16) Uani 1 2 d S
Fe1 Fe 0.65668(4) 0.2500 -0.25927(5) 0.03385(18) Uani 1 2 d S
Si1 Si 0.50108(8) 0.2500 0.19242(10) 0.0366(3) Uani 1 2 d S
C1 C 0.6030(3) 0.2500 -0.0763(3) 0.0311(9) Uani 1 2 d S
C2 C 0.6609(2) 0.1337(4) -0.0968(2) 0.0367(7) Uani 1 1 d .
C3 C 0.7567(2) 0.1791(3) -0.1290(3) 0.0440(8) Uani 1 1 d .
C4 C 0.6976(3) 0.1802(3) -0.4361(3) 0.0486(9) Uani 1 1 d .
C5 C 0.6021(3) 0.1358(5) -0.4060(3) 0.0554(10) Uani 1 1 d .
C6 C 0.5433(4) 0.2500 -0.3868(4) 0.0577(16) Uani 1 2 d S
C7 C 0.5740(3) 0.0988(4) 0.2325(3) 0.0467(8) Uani 1 1 d .
C8 C 0.3787(5) 0.2500 0.2721(5) 0.0625(16) Uani 1 2 d S
H2 H 0.637(2) 0.038(3) -0.091(2) 0.052(9) Uiso 1 1 d .
H3 H 0.809(2) 0.124(3) -0.151(3) 0.049(9) Uiso 1 1 d .
H4 H 0.751(2) 0.121(3) -0.451(3) 0.055(10) Uiso 1 1 d .
H5 H 0.588(2) 0.051(4) -0.397(3) 0.063(12) Uiso 1 1 d .
H6 H 0.472(3) 0.2500 -0.357(4) 0.051(12) Uiso 1 2 d S
H7A H 0.543(2) 0.021(4) 0.207(3) 0.067(12) Uiso 1 1 d .
H7B H 0.631(2) 0.097(4) 0.191(3) 0.063(11) Uiso 1 1 d .
H7C H 0.5869(18) 0.094(3) 0.319(3) 0.038(8) Uiso 1 1 d .
H8B H 0.334(3) 0.179(4) 0.246(3) 0.089(14) Uiso 1 1 d .
H8A H 0.385(3) 0.2500 0.360(4) 0.060(14) Uiso 1 2 d S

loop_
_atom_site_aniso_label
_atom_site_aniso_U_11
_atom_site_aniso_U_22
_atom_site_aniso_U_33
_atom_site_aniso_U_23
_atom_site_aniso_U_13
_atom_site_aniso_U_12
Se1 0.0298(2) 0.0508(3) 0.0323(2) 0.000 0.00003(16) 0.000
Fe1 0.0281(3) 0.0425(4) 0.0309(3) 0.000 0.0032(2) 0.000
Si1 0.0393(7) 0.0403(8) 0.0303(6) 0.000 0.0026(5) 0.000
C1 0.031(2) 0.034(3) 0.0289(18) 0.000 0.0018(16) 0.000
C2 0.0391(17) 0.039(2) 0.0317(15) 0.0040(13) -0.0034(12) 0.0027(15)
C3 0.0320(17) 0.058(2) 0.0425(16) 0.0018(15) -0.0006(14) 0.0107(15)
C4 0.0497(19) 0.059(2) 0.0365(16) -0.0058(15) 0.0118(14) 0.0092(18)
C5 0.069(3) 0.065(3) 0.0319(17) -0.0058(18) 0.0001(16) -0.021(2)
C6 0.032(3) 0.110(6) 0.032(2) 0.000 -0.0047(19) 0.000
C7 0.059(2) 0.047(3) 0.0341(19) 0.0020(17) -0.0029(17) 0.003(2)
C8 0.055(3) 0.086(5) 0.046(3) 0.000 0.018(3) 0.000

loop_
_atom_type_symbol
_atom_type_description
_atom_type_scat_dispersion_real
_atom_type_scat_dispersion_imag
_atom_type_scat_source
C C 0.0033 0.0016 'International Tables Vol C Tables 4.2.6.8 and 6.1.1.4'
H H 0.0000 0.0000 'International Tables Vol C Tables 4.2.6.8 and 6.1.1.4'
Si Si 0.0817 0.0704 'International Tables Vol C Tables 4.2.6.8 and 6.1.1.4'
Fe Fe 0.3463 0.8444 'International Tables Vol C Tables 4.2.6.8 and 6.1.1.4'
Se Se -0.0929 2.2259 'International Tables Vol C Tables 4.2.6.8 and 6.1.1.4'

loop_
_geom_angle_atom_site_label_1
_geom_angle_atom_site_label_2
_geom_angle_atom_site_label_3
_geom_angle
_geom_angle_site_symmetry_1
_geom_angle_site_symmetry_3
C1 Se1 Si1 94.45(11) . .
C1 Fe1 C6 109.44(17) . .
C1 Fe1 C4 159.68(10) . .
C6 Fe1 C4 67.88(16) . .
C1 Fe1 C4 159.68(10) . 7_565
C6 Fe1 C4 67.88(16) . 7_565
C4 Fe1 C4 39.81(19) . 7_565
C1 Fe1 C5 124.37(13) . .
C6 Fe1 C5 40.34(13) . .
C4 Fe1 C5 40.48(13) . .
C4 Fe1 C5 67.58(15) 7_565 .
C1 Fe1 C5 124.37(13) . 7_565
C6 Fe1 C5 40.34(13) . 7_565
C4 Fe1 C5 67.58(15) . 7_565
C4 Fe1 C5 40.48(13) 7_565 7_565
C5 Fe1 C5 67.7(3) . 7_565
C1 Fe1 C3 67.90(12) . 7_565
C6 Fe1 C3 159.39(9) . 7_565
C4 Fe1 C3 121.95(13) . 7_565
C4 Fe1 C3 107.10(13) 7_565 7_565
C5 Fe1 C3 158.19(15) . 7_565
C5 Fe1 C3 122.94(16) 7_565 7_565
C1 Fe1 C3 67.90(12) . .
C6 Fe1 C3 159.39(9) . .
C4 Fe1 C3 107.10(13) . .
C4 Fe1 C3 121.95(13) 7_565 .
C5 Fe1 C3 122.94(16) . .
C5 Fe1 C3 158.19(15) 7_565 .
C3 Fe1 C3 40.39(18) 7_565 .
C1 Fe1 C2 40.66(10) . 7_565
C6 Fe1 C2 123.86(13) . 7_565
C4 Fe1 C2 157.83(13) . 7_565
C4 Fe1 C2 122.74(13) 7_565 7_565
C5 Fe1 C2 160.10(14) . 7_565
C5 Fe1 C2 108.05(16) 7_565 7_565
C3 Fe1 C2 40.65(11) 7_565 7_565
C3 Fe1 C2 68.41(12) . 7_565
C1 Fe1 C2 40.66(10) . .
C6 Fe1 C2 123.86(13) . .
C4 Fe1 C2 122.74(13) . .
C4 Fe1 C2 157.83(13) 7_565 .
C5 Fe1 C2 108.05(16) . .
C5 Fe1 C2 160.10(14) 7_565 .
C3 Fe1 C2 68.41(12) 7_565 .
C3 Fe1 C2 40.65(11) . .
C2 Fe1 C2 68.92(18) 7_565 .
C7 Si1 C7 108.8(3) 7_565 .
C7 Si1 C8 112.43(16) 7_565 .
C7 Si1 C8 112.43(16) . .
C7 Si1 Se1 109.14(12) 7_565 .
C7 Si1 Se1 109.14(12) . .
C8 Si1 Se1 104.8(2) . .
C2 C1 C2 109.5(3) 7_565 .
C2 C1 Se1 125.27(17) 7_565 .
C2 C1 Se1 125.27(17) . .
C2 C1 Fe1 70.09(18) 7_565 .
C2 C1 Fe1 70.09(18) . .
Se1 C1 Fe1 127.14(19) . .
C1 C2 C3 106.8(3) . .
C1 C2 Fe1 69.25(19) . .
C3 C2 Fe1 69.67(17) . .
C3 C3 C2 108.51(19) 7_565 .
C3 C3 Fe1 69.80(9) 7_565 .
C2 C3 Fe1 69.68(16) . .
C4 C4 C5 108.3(2) 7_565 .
C4 C4 Fe1 70.09(9) 7_565 .
C5 C4 Fe1 69.82(18) . .
C6 C5 C4 107.7(4) . .
C6 C5 Fe1 69.6(2) . .
C4 C5 Fe1 69.70(19) . .
C5 C6 C5 108.0(5) 7_565 .
C5 C6 Fe1 70.1(2) 7_565 .
C5 C6 Fe1 70.1(2) . .

loop_
_geom_bond_atom_site_label_1
_geom_bond_atom_site_label_2
_geom_bond_distance
_geom_bond_site_symmetry_2
Se1 C1 1.924(4) .
Se1 Si1 2.2986(11) .
Fe1 C1 2.032(4) .
Fe1 C6 2.031(4) .
Fe1 C4 2.036(3) .
Fe1 C4 2.036(3) 7_565
Fe1 C5 2.038(4) .
Fe1 C5 2.038(4) 7_565
Fe1 C3 2.042(3) 7_565
Fe1 C3 2.042(3) .
Fe1 C2 2.043(3) 7_565
Fe1 C2 2.043(3) .
Si1 C7 1.849(4) 7_565
Si1 C7 1.849(4) .
Si1 C8 1.860(5) .
C1 C2 1.416(4) 7_565
C1 C2 1.416(4) .
C2 C3 1.419(4) .
C3 C3 1.410(6) 7_565
C4 C4 1.387(7) 7_565
C4 C5 1.409(5) .
C5 C6 1.403(5) .
C6 C5 1.403(5) 7_565
